data_4336876
loop_
_publ_author_name
'Chun-Yi Lin'
'Jing-Dong Guo'
'James C. Fettinger'
'Shigeru Nagase'
'Fernande Grandjean'
'Gary J. Long'
'Nicholas F. Chilton'
'Philip P. Power'

_publ_section_title
;
 Dispersion Force Stabilized Two-Coordinate Transition Metal-Amido
 Complexes of the -N(SiMe3)Dipp (Dipp = C6H3-2,6-Pri2) Ligand: Structural,
 Spectroscopic, Magnetic, and Computational Studies
;
_journal_name_full 'Inorganic Chemistry'
_journal_page_first 13584
_journal_page_last 13593
_journal_paper_doi 10.1021/ic402105m
_journal_volume 52
_journal_year 2013
_chemical_formula_moiety 'C64 H108 Cr4 N4 O Si4'
_chemical_formula_sum 'C64 H108 Cr4 N4 O Si4'
_chemical_formula_weight 1269.90
_chemical_name_systematic
; 
 ? 
;
_space_group_crystal_system monoclinic
_space_group_IT_number 14
_space_group_name_Hall '-P 2ybc'
_space_group_name_H-M_alt 'P 1 21/c 1'
_symmetry_space_group_name_Hall '-P 2ybc'
_symmetry_space_group_name_H-M 'P 1 21/c 1'
_atom_sites_solution_hydrogens geom
_atom_sites_solution_primary direct
_atom_sites_solution_secondary difmap
_audit_creation_date 2013-08-02
_audit_creation_method
; 
  Olex2 1.2 
  (compiled Apr 23 2013 17:59:47, GUI svn.r4466) 
;
_cell_angle_alpha 90.00
_cell_angle_beta 94.5098(13)
_cell_angle_gamma 90.00
_cell_formula_units_Z 4
_cell_length_a 10.2421(3)
_cell_length_b 16.2208(5)
_cell_length_c 40.7752(13)
_cell_measurement_reflns_used 9656
_cell_measurement_temperature 90(2)
_cell_measurement_theta_max 70.07
_cell_measurement_theta_min 3.26
_cell_volume 6753.2(4)
_computing_cell_refinement 'SAINT (7.68A) (Bruker, 2009)'
_computing_data_collection 'Apex2 (2010-11.3) (Bruker, 2010)'
_computing_data_reduction 'SAINT (7.68A) (Bruker, 2009)'
_computing_molecular_graphics
; 
O. V. Dolomanov, L. J. Bourhis, R. J. Gildea, J. A. K. Howard and H. Puschmann, 
OLEX2: a complete structure solution, refinement and analysis program. 
J. Appl. Cryst. (2009). 42, 339-341. 
;
_computing_publication_material
; 
O. V. Dolomanov, L. J. Bourhis, R. J. Gildea, J. A. K. Howard and H. Puschmann, 
OLEX2: a complete structure solution, refinement and analysis program. 
J. Appl. Cryst. (2009). 42, 339-341. 
;
_computing_structure_refinement
; 
XL, G.M. Sheldrick, Acta Cryst. 
(2008). A64, 112-122 
;
_computing_structure_solution 'SHELXS-97 (Sheldrick, 2008)'
_diffrn_ambient_temperature 90.15
_diffrn_measured_fraction_theta_full 0.992
_diffrn_measured_fraction_theta_max 0.992
_diffrn_measurement_device_type 'Bruker APEX-II CCD'
_diffrn_measurement_method '\f and \w scans'
_diffrn_radiation_monochromator graphite
_diffrn_radiation_type CuK\a
_diffrn_radiation_wavelength 1.54178
_diffrn_reflns_av_R_equivalents 0.0417
_diffrn_reflns_av_unetI/netI 0.0362
_diffrn_reflns_limit_h_max 12
_diffrn_reflns_limit_h_min -12
_diffrn_reflns_limit_k_max 19
_diffrn_reflns_limit_k_min -19
_diffrn_reflns_limit_l_max 49
_diffrn_reflns_limit_l_min -47
_diffrn_reflns_number 49668
_diffrn_reflns_theta_full 70.08
_diffrn_reflns_theta_max 70.08
_diffrn_reflns_theta_min 3.49
_diffrn_source 'fine-focus sealed tube'
_diffrn_standards_number 0
_exptl_absorpt_coefficient_mu 6.154
_exptl_absorpt_correction_T_max 0.3724
_exptl_absorpt_correction_T_min 0.1600
_exptl_absorpt_correction_type multi-scan
_exptl_absorpt_process_details 'SADABS 2008/1 (Sheldrick, 2008)'
_exptl_crystal_colour green
_exptl_crystal_colour_primary green
_exptl_crystal_density_diffrn 1.249
_exptl_crystal_description Block
_exptl_crystal_F_000 2720
_exptl_crystal_size_max 0.47
_exptl_crystal_size_mid 0.29
_exptl_crystal_size_min 0.2
_refine_diff_density_max 0.732
_refine_diff_density_min -0.466
_refine_diff_density_rms 0.072
_refine_ls_extinction_method none
_refine_ls_goodness_of_fit_ref 1.095
_refine_ls_hydrogen_treatment mixed
_refine_ls_matrix_type full
_refine_ls_number_parameters 742
_refine_ls_number_reflns 12744
_refine_ls_number_restraints 0
_refine_ls_restrained_S_all 1.095
_refine_ls_R_factor_all 0.0430
_refine_ls_R_factor_gt 0.0419
_refine_ls_shift/su_max 0.002
_refine_ls_shift/su_mean 0.000
_refine_ls_structure_factor_coef Fsqd
_refine_ls_weighting_details 'calc w=1/[\s^2^(Fo^2^)+(0.0476P)^2^+8.0174P] where P=(Fo^2^+2Fc^2^)/3'
_refine_ls_weighting_scheme calc
_refine_ls_wR_factor_gt 0.1071
_refine_ls_wR_factor_ref 0.1078
_reflns_number_gt 12374
_reflns_number_total 12744
_reflns_threshold_expression >2sigma(I)
_cod_data_source_file ic402105m_si_002_4.cif
_cod_data_source_block cyl018
_cod_database_code 4336876
_cod_database_fobs_code 4336876
_olex2_refinement_description
; 
1. Fixed Uiso 
 At 1.2 times of: 
  All C(H) groups, All C(H,H) groups 
 At 1.5 times of: 
  All C(H,H,H) groups 
2.a Ternary CH refined with riding coordinates: 
 C32(H32A), C10(H10), C7(H7), C13(H13A), C26(H26), C29(H29), C41(H41), 
 C44(H44), C56(H56), C59(H59) 
2.b Secondary CH2 refined with riding coordinates: 
 C16(H16A,H16B), C17(H17A,H17B), C18(H18A,H18B), C19(H19A,H19B) 
2.c Aromatic/amide H refined with riding coordinates: 
 C3(H3), C4(H4A), C5(H5), C22(H22), C23(H23), C24(H24), C37(H37), C38(H38), 
 C39(H39), C54(H54), C53(H53), C52(H52) 
2.d Idealised Me refined as rotating group: 
 C33(H33A,H33B,H33C), C34(H34A,H34B,H34C), C11(H11A,H11B,H11C), C12(H12A,H12B, 
H12C), C8(H8A,H8B,H8C), C9(H9A,H9B,H9C), C15(H15A,H15B,H15C), C14(H14A,H14B, 
H14C), C27(H27A,H27B,H27C), C28(H28A,H28B,H28C), C30(H30A,H30B,H30C), C31(H31A, 
H31B,H31C), C42(H42A,H42B,H42C), C43(H43A,H43B,H43C), C46(H46A,H46B,H46C), 
C45(H4,H45A,H45B), C48(H48A,H48B,H48C), C49(H49A,H49B,H49C), C57(H57A,H57B, 
H57C), C58(H58A,H58B,H58C), C61(H61A,H61B,H61C), C60(H60A,H60B,H60C), C63(H63A, 
H63B,H63C), C64(H64A,H64B,H64C) 
;

loop_
_space_group_symop_id
_space_group_symop_operation_xyz
1 'x, y, z'
2 '-x, y+1/2, -z+1/2'
3 '-x, -y, -z'
4 'x, -y-1/2, z-1/2'

loop_
_atom_site_label
_atom_site_type_symbol
_atom_site_fract_x
_atom_site_fract_y
_atom_site_fract_z
_atom_site_U_iso_or_equiv
_atom_site_adp_type
_atom_site_occupancy
_atom_site_symmetry_multiplicity
_atom_site_calc_flag
_atom_site_refinement_flags
Cr4 Cr 0.35195(4) 0.28913(2) 0.886952(8) 0.01370(9) Uani 1 1 d .
Cr3 Cr 0.31957(4) 0.13009(2) 0.872396(9) 0.01436(9) Uani 1 1 d .
Cr2 Cr 0.13719(4) 0.00727(2) 0.869641(9) 0.01496(9) Uani 1 1 d .
Cr1 Cr 0.08904(4) -0.13480(2) 0.862273(9) 0.01353(9) Uani 1 1 d .
Si3 Si 0.22065(6) 0.20071(4) 0.813935(15) 0.01812(13) Uani 1 1 d .
Si2 Si 0.26039(6) -0.05658(4) 0.927921(15) 0.01831(13) Uani 1 1 d .
Si1 Si -0.12907(6) -0.13354(3) 0.821130(15) 0.01624(13) Uani 1 1 d .
Si4 Si 0.45254(6) 0.27330(3) 0.950182(14) 0.01521(13) Uani 1 1 d .
O1 O 0.24024(16) -0.22012(9) 0.87062(4) 0.0203(3) Uani 1 1 d .
N2 N 0.10424(19) -0.07081(11) 0.90785(5) 0.0170(4) Uani 1 1 d .
N1 N 0.00498(19) -0.19700(11) 0.82421(5) 0.0154(4) Uani 1 1 d .
N3 N 0.34974(18) 0.23069(11) 0.84225(4) 0.0145(4) Uani 1 1 d .
N4 N 0.39243(18) 0.35462(11) 0.92717(5) 0.0154(4) Uani 1 1 d .
C47 C 0.1722(3) 0.10007(16) 0.83091(6) 0.0252(5) Uani 1 1 d .
H47A H 0.082(4) 0.104(2) 0.8310(8) 0.042(9) Uiso 1 1 d .
H47B H 0.200(4) 0.059(2) 0.8161(9) 0.051(10) Uiso 1 1 d .
C33 C 0.2629(3) 0.00377(16) 0.96698(6) 0.0290(6) Uani 1 1 d .
H33A H 0.2423 0.0616 0.9619 0.044 Uiso 1 1 calc R
H33B H 0.3500 0.0001 0.9787 0.044 Uiso 1 1 calc R
H33C H 0.1976 -0.0187 0.9809 0.044 Uiso 1 1 calc R
C32 C 0.3361(2) 0.00229(13) 0.89484(6) 0.0177(5) Uani 1 1 d .
H32A H 0.3951 -0.0337 0.8827 0.021 Uiso 1 1 calc R
H32B H 0.404(3) 0.028(2) 0.9055(8) 0.033(8) Uiso 1 1 d .
C34 C 0.3485(3) -0.15409(15) 0.94153(6) 0.0255(5) Uani 1 1 d .
H34A H 0.3223 -0.1988 0.9263 0.038 Uiso 1 1 calc R
H34B H 0.3259 -0.1688 0.9637 0.038 Uiso 1 1 calc R
H34C H 0.4433 -0.1454 0.9417 0.038 Uiso 1 1 calc R
C1 C 0.0457(2) -0.25692(13) 0.80230(5) 0.0144(4) Uani 1 1 d .
C2 C -0.0093(2) -0.33761(13) 0.80125(6) 0.0171(4) Uani 1 1 d .
C3 C 0.0276(3) -0.39379(14) 0.77788(6) 0.0228(5) Uani 1 1 d .
H3 H -0.0112 -0.4470 0.7769 0.027 Uiso 1 1 calc R
C4 C 0.1190(3) -0.37424(15) 0.75609(6) 0.0258(5) Uani 1 1 d .
H4A H 0.1407 -0.4128 0.7399 0.031 Uiso 1 1 calc R
C5 C 0.1788(2) -0.29751(15) 0.75810(6) 0.0224(5) Uani 1 1 d .
H5 H 0.2440 -0.2848 0.7436 0.027 Uiso 1 1 calc R
C6 C 0.1458(2) -0.23864(14) 0.78091(5) 0.0176(5) Uani 1 1 d .
C10 C 0.2155(2) -0.15540(15) 0.78199(6) 0.0217(5) Uani 1 1 d .
H10 H 0.2168 -0.1345 0.8051 0.026 Uiso 1 1 calc R
C11 C 0.1435(3) -0.09156(16) 0.75974(7) 0.0319(6) Uani 1 1 d .
H11A H 0.1350 -0.1120 0.7371 0.048 Uiso 1 1 calc R
H11B H 0.1930 -0.0398 0.7607 0.048 Uiso 1 1 calc R
H11C H 0.0561 -0.0819 0.7672 0.048 Uiso 1 1 calc R
C12 C 0.3584(3) -0.16136(19) 0.77316(7) 0.0341(6) Uani 1 1 d .
H12A H 0.4012 -0.2081 0.7848 0.051 Uiso 1 1 calc R
H12B H 0.4047 -0.1103 0.7797 0.051 Uiso 1 1 calc R
H12C H 0.3603 -0.1695 0.7494 0.051 Uiso 1 1 calc R
C7 C -0.1050(2) -0.36545(14) 0.82580(6) 0.0198(5) Uani 1 1 d .
H7 H -0.1085 -0.3214 0.8428 0.024 Uiso 1 1 calc R
C8 C -0.0596(3) -0.44524(15) 0.84337(7) 0.0288(6) Uani 1 1 d .
H8A H -0.0599 -0.4903 0.8274 0.043 Uiso 1 1 calc R
H8B H -0.1191 -0.4587 0.8603 0.043 Uiso 1 1 calc R
H8C H 0.0292 -0.4377 0.8537 0.043 Uiso 1 1 calc R
C9 C -0.2439(3) -0.37827(16) 0.81017(6) 0.0260(5) Uani 1 1 d .
H9A H -0.2752 -0.3272 0.7994 0.039 Uiso 1 1 calc R
H9B H -0.3018 -0.3932 0.8272 0.039 Uiso 1 1 calc R
H9C H -0.2439 -0.4226 0.7938 0.039 Uiso 1 1 calc R
C13 C -0.0521(2) -0.04177(13) 0.84362(6) 0.0179(4) Uani 1 1 d .
H13A H -0.1081 -0.0404 0.8626 0.022 Uiso 1 1 calc R
H13B H -0.039(3) -0.007(2) 0.8266(9) 0.042(9) Uiso 1 1 d .
C15 C -0.1950(3) -0.11539(16) 0.77731(6) 0.0276(6) Uani 1 1 d .
H15A H -0.1654 -0.0615 0.7700 0.041 Uiso 1 1 calc R
H15B H -0.2909 -0.1166 0.7759 0.041 Uiso 1 1 calc R
H15C H -0.1628 -0.1586 0.7632 0.041 Uiso 1 1 calc R
C14 C -0.2746(2) -0.16665(15) 0.84331(7) 0.0277(6) Uani 1 1 d .
H14A H -0.3016 -0.2221 0.8361 0.041 Uiso 1 1 calc R
H14B H -0.3470 -0.1280 0.8383 0.041 Uiso 1 1 calc R
H14C H -0.2509 -0.1671 0.8671 0.041 Uiso 1 1 calc R
C16 C 0.2060(3) -0.30580(14) 0.87608(6) 0.0243(5) Uani 1 1 d .
H16A H 0.1189 -0.3188 0.8650 0.029 Uiso 1 1 calc R
H16B H 0.2045 -0.3174 0.8999 0.029 Uiso 1 1 calc R
C17 C 0.3113(3) -0.35529(17) 0.86145(8) 0.0389(7) Uani 1 1 d .
H17A H 0.2896 -0.3654 0.8377 0.047 Uiso 1 1 calc R
H17B H 0.3253 -0.4088 0.8729 0.047 Uiso 1 1 calc R
C18 C 0.4307(3) -0.29977(17) 0.86711(8) 0.0366(7) Uani 1 1 d .
H18A H 0.4714 -0.3054 0.8898 0.044 Uiso 1 1 calc R
H18B H 0.4969 -0.3125 0.8514 0.044 Uiso 1 1 calc R
C19 C 0.3743(3) -0.21430(16) 0.86122(7) 0.0284(6) Uani 1 1 d .
H19A H 0.4246 -0.1730 0.8749 0.034 Uiso 1 1 calc R
H19B H 0.3756 -0.1986 0.8378 0.034 Uiso 1 1 calc R
C20 C -0.0180(2) -0.06304(14) 0.92280(5) 0.0192(5) Uani 1 1 d .
C21 C -0.0877(3) -0.13433(15) 0.93091(6) 0.0241(5) Uani 1 1 d .
C26 C -0.0233(3) -0.21910(15) 0.93139(6) 0.0281(6) Uani 1 1 d .
H26 H 0.0515 -0.2166 0.9170 0.034 Uiso 1 1 calc R
C27 C -0.1136(4) -0.28923(17) 0.91891(8) 0.0413(8) Uani 1 1 d .
H27A H -0.1838 -0.2960 0.9337 0.062 Uiso 1 1 calc R
H27B H -0.0631 -0.3405 0.9183 0.062 Uiso 1 1 calc R
H27C H -0.1516 -0.2762 0.8967 0.062 Uiso 1 1 calc R
C28 C 0.0324(3) -0.23771(17) 0.96622(7) 0.0347(6) Uani 1 1 d .
H28A H 0.0923 -0.1935 0.9739 0.052 Uiso 1 1 calc R
H28B H 0.0800 -0.2901 0.9665 0.052 Uiso 1 1 calc R
H28C H -0.0393 -0.2415 0.9807 0.052 Uiso 1 1 calc R
C22 C -0.2129(3) -0.12633(17) 0.94145(7) 0.0300(6) Uani 1 1 d .
H22 H -0.2597 -0.1746 0.9466 0.036 Uiso 1 1 calc R
C23 C -0.2711(3) -0.05041(18) 0.94460(7) 0.0318(6) Uani 1 1 d .
H23 H -0.3585 -0.0464 0.9507 0.038 Uiso 1 1 calc R
C24 C -0.1999(3) 0.01986(17) 0.93870(6) 0.0275(5) Uani 1 1 d .
H24 H -0.2378 0.0724 0.9419 0.033 Uiso 1 1 calc R
C25 C -0.0740(3) 0.01546(15) 0.92817(6) 0.0224(5) Uani 1 1 d .
C29 C -0.0010(3) 0.09709(15) 0.92467(7) 0.0271(5) Uani 1 1 d .
H29 H 0.0905 0.0836 0.9196 0.033 Uiso 1 1 calc R
C30 C 0.0071(3) 0.14517(18) 0.95715(7) 0.0352(6) Uani 1 1 d .
H30A H -0.0802 0.1650 0.9614 0.053 Uiso 1 1 calc R
H30B H 0.0663 0.1922 0.9556 0.053 Uiso 1 1 calc R
H30C H 0.0405 0.1089 0.9751 0.053 Uiso 1 1 calc R
C31 C -0.0598(3) 0.15339(16) 0.89731(7) 0.0345(6) Uani 1 1 d .
H31A H -0.0601 0.1247 0.8761 0.052 Uiso 1 1 calc R
H31B H -0.0072 0.2037 0.8966 0.052 Uiso 1 1 calc R
H31C H -0.1498 0.1678 0.9016 0.052 Uiso 1 1 calc R
C35 C 0.4748(2) 0.25792(13) 0.83336(5) 0.0161(4) Uani 1 1 d .
C36 C 0.5806(2) 0.20324(14) 0.83214(6) 0.0203(5) Uani 1 1 d .
C41 C 0.5613(3) 0.10959(15) 0.83239(7) 0.0265(5) Uani 1 1 d .
H41 H 0.4655 0.0985 0.8332 0.032 Uiso 1 1 calc R
C42 C 0.6330(3) 0.06881(16) 0.86236(8) 0.0339(6) Uani 1 1 d .
H42A H 0.7276 0.0767 0.8616 0.051 Uiso 1 1 calc R
H42B H 0.6131 0.0097 0.8623 0.051 Uiso 1 1 calc R
H42C H 0.6044 0.0938 0.8825 0.051 Uiso 1 1 calc R
C43 C 0.6047(3) 0.07089(17) 0.80068(8) 0.0381(7) Uani 1 1 d .
H43A H 0.5615 0.0993 0.7816 0.057 Uiso 1 1 calc R
H43B H 0.5806 0.0124 0.7999 0.057 Uiso 1 1 calc R
H43C H 0.6999 0.0762 0.8003 0.057 Uiso 1 1 calc R
C37 C 0.7055(3) 0.23455(16) 0.82925(7) 0.0262(5) Uani 1 1 d .
H37 H 0.7777 0.1978 0.8293 0.031 Uiso 1 1 calc R
C38 C 0.7264(2) 0.31860(16) 0.82635(7) 0.0255(5) Uani 1 1 d .
H38 H 0.8130 0.3395 0.8262 0.031 Uiso 1 1 calc R
C39 C 0.6207(2) 0.37181(14) 0.82367(6) 0.0226(5) Uani 1 1 d .
H39 H 0.6347 0.4288 0.8200 0.027 Uiso 1 1 calc R
C40 C 0.4938(2) 0.34285(14) 0.82636(6) 0.0181(5) Uani 1 1 d .
C44 C 0.3757(2) 0.39949(14) 0.81928(6) 0.0194(5) Uani 1 1 d .
H44 H 0.3123 0.3690 0.8038 0.023 Uiso 1 1 calc R
C46 C 0.4082(3) 0.48013(15) 0.80205(6) 0.0263(5) Uani 1 1 d .
H46A H 0.4621 0.5151 0.8173 0.039 Uiso 1 1 calc R
H46B H 0.3269 0.5091 0.7950 0.039 Uiso 1 1 calc R
H46C H 0.4565 0.4678 0.7828 0.039 Uiso 1 1 calc R
C45 C 0.3035(2) 0.41914(14) 0.85015(6) 0.0217(5) Uani 1 1 d .
H4 H 0.2551 0.3703 0.8565 0.033 Uiso 1 1 calc R
H45A H 0.2421 0.4647 0.8453 0.033 Uiso 1 1 calc R
H45B H 0.3673 0.4349 0.8682 0.033 Uiso 1 1 calc R
C48 C 0.2814(3) 0.19212(16) 0.77223(6) 0.0274(5) Uani 1 1 d .
H48A H 0.3284 0.2426 0.7672 0.041 Uiso 1 1 calc R
H48B H 0.2070 0.1843 0.7559 0.041 Uiso 1 1 calc R
H48C H 0.3408 0.1449 0.7717 0.041 Uiso 1 1 calc R
C49 C 0.0770(3) 0.27207(17) 0.81332(7) 0.0286(6) Uani 1 1 d .
H49A H 0.0461 0.2755 0.8354 0.043 Uiso 1 1 calc R
H49B H 0.0064 0.2511 0.7979 0.043 Uiso 1 1 calc R
H49C H 0.1032 0.3270 0.8063 0.043 Uiso 1 1 calc R
C62 C 0.4096(3) 0.18857(14) 0.91961(6) 0.0180(5) Uani 1 1 d .
H62A H 0.483(3) 0.157(2) 0.9181(8) 0.032(8) Uiso 1 1 d .
H62B H 0.351(4) 0.158(2) 0.9291(9) 0.050(10) Uiso 1 1 d .
C50 C 0.3621(2) 0.43600(13) 0.93624(5) 0.0154(4) Uani 1 1 d .
C55 C 0.4606(2) 0.49758(13) 0.93864(6) 0.0182(5) Uani 1 1 d .
C54 C 0.4277(3) 0.57773(14) 0.94736(6) 0.0219(5) Uani 1 1 d .
H54 H 0.4941 0.6188 0.9493 0.026 Uiso 1 1 calc R
C53 C 0.3011(3) 0.59874(14) 0.95329(6) 0.0239(5) Uani 1 1 d .
H53 H 0.2806 0.6536 0.9592 0.029 Uiso 1 1 calc R
C52 C 0.2042(3) 0.53907(15) 0.95051(6) 0.0225(5) Uani 1 1 d .
H52 H 0.1168 0.5537 0.9543 0.027 Uiso 1 1 calc R
C51 C 0.2326(2) 0.45790(14) 0.94228(5) 0.0176(4) Uani 1 1 d .
C56 C 0.1213(2) 0.39484(14) 0.94039(6) 0.0212(5) Uani 1 1 d .
H56 H 0.1606 0.3395 0.9367 0.025 Uiso 1 1 calc R
C57 C 0.0209(2) 0.41193(17) 0.91149(7) 0.0276(5) Uani 1 1 d .
H57A H -0.0193 0.4660 0.9144 0.041 Uiso 1 1 calc R
H57B H -0.0470 0.3692 0.9106 0.041 Uiso 1 1 calc R
H57C H 0.0646 0.4115 0.8910 0.041 Uiso 1 1 calc R
C58 C 0.0541(3) 0.39047(17) 0.97250(7) 0.0283(5) Uani 1 1 d .
H58A H 0.1192 0.3775 0.9907 0.042 Uiso 1 1 calc R
H58B H -0.0132 0.3474 0.9708 0.042 Uiso 1 1 calc R
H58C H 0.0134 0.4437 0.9766 0.042 Uiso 1 1 calc R
C59 C 0.6009(2) 0.47858(15) 0.93194(6) 0.0227(5) Uani 1 1 d .
H59 H 0.6084 0.4176 0.9289 0.027 Uiso 1 1 calc R
C61 C 0.6971(3) 0.50358(19) 0.96075(7) 0.0348(6) Uani 1 1 d .
H61A H 0.6985 0.5638 0.9628 0.052 Uiso 1 1 calc R
H61B H 0.7849 0.4837 0.9569 0.052 Uiso 1 1 calc R
H61C H 0.6695 0.4793 0.9811 0.052 Uiso 1 1 calc R
C60 C 0.6387(3) 0.52028(19) 0.90030(7) 0.0333(6) Uani 1 1 d .
H60A H 0.5763 0.5043 0.8819 0.050 Uiso 1 1 calc R
H60B H 0.7270 0.5030 0.8957 0.050 Uiso 1 1 calc R
H60C H 0.6368 0.5803 0.9030 0.050 Uiso 1 1 calc R
C63 C 0.3717(3) 0.25943(16) 0.98949(6) 0.0246(5) Uani 1 1 d .
H63A H 0.3835 0.3095 1.0029 0.037 Uiso 1 1 calc R
H63B H 0.4115 0.2125 1.0017 0.037 Uiso 1 1 calc R
H63C H 0.2780 0.2491 0.9845 0.037 Uiso 1 1 calc R
C64 C 0.6341(2) 0.27128(15) 0.96131(7) 0.0253(5) Uani 1 1 d .
H64A H 0.6582 0.2188 0.9720 0.038 Uiso 1 1 calc R
H64B H 0.6581 0.3168 0.9764 0.038 Uiso 1 1 calc R
H64C H 0.6805 0.2772 0.9413 0.038 Uiso 1 1 calc R

loop_
_atom_site_aniso_label
_atom_site_aniso_U_11
_atom_site_aniso_U_22
_atom_site_aniso_U_33
_atom_site_aniso_U_23
_atom_site_aniso_U_13
_atom_site_aniso_U_12
Cr4 0.01852(18) 0.00733(17) 0.01516(17) -0.00115(13) 0.00078(14) -0.00058(13)
Cr3 0.02025(19) 0.00720(17) 0.01557(18) -0.00031(13) 0.00109(14) -0.00317(13)
Cr2 0.02090(19) 0.00764(17) 0.01633(18) -0.00090(13) 0.00135(14) -0.00357(13)
Cr1 0.01907(19) 0.00642(17) 0.01511(18) -0.00147(13) 0.00130(14) -0.00096(13)
Si3 0.0235(3) 0.0130(3) 0.0174(3) 0.0015(2) -0.0012(2) -0.0047(2)
Si2 0.0263(3) 0.0117(3) 0.0166(3) 0.0003(2) -0.0002(2) -0.0042(2)
Si1 0.0188(3) 0.0074(3) 0.0223(3) -0.0037(2) 0.0002(2) -0.0002(2)
Si4 0.0201(3) 0.0084(3) 0.0167(3) -0.0016(2) -0.0013(2) 0.0006(2)
O1 0.0233(8) 0.0111(7) 0.0261(8) 0.0014(6) 0.0000(7) 0.0010(6)
N2 0.0235(10) 0.0098(8) 0.0178(9) -0.0023(7) 0.0023(7) -0.0037(7)
N1 0.0209(9) 0.0068(8) 0.0184(9) -0.0026(7) 0.0020(7) -0.0005(7)
N3 0.0188(9) 0.0084(8) 0.0165(9) -0.0007(7) 0.0018(7) -0.0027(7)
N4 0.0197(9) 0.0083(8) 0.0180(9) -0.0022(7) 0.0004(7) 0.0002(7)
C47 0.0329(14) 0.0179(12) 0.0237(12) 0.0032(10) -0.0032(10) -0.0101(11)
C33 0.0414(15) 0.0260(13) 0.0195(12) -0.0041(10) 0.0007(11) -0.0062(11)
C32 0.0238(12) 0.0085(10) 0.0207(11) -0.0008(8) 0.0008(9) -0.0008(9)
C34 0.0311(13) 0.0178(12) 0.0266(12) 0.0072(10) -0.0043(10) -0.0035(10)
C1 0.0196(11) 0.0083(10) 0.0149(10) -0.0002(8) -0.0012(8) 0.0004(8)
C2 0.0220(11) 0.0092(10) 0.0198(11) 0.0012(8) -0.0005(9) -0.0004(8)
C3 0.0322(13) 0.0085(10) 0.0277(12) -0.0022(9) 0.0035(10) 0.0000(9)
C4 0.0370(14) 0.0136(11) 0.0277(13) -0.0062(10) 0.0078(11) 0.0053(10)
C5 0.0248(12) 0.0207(12) 0.0230(12) 0.0016(10) 0.0089(9) 0.0028(10)
C6 0.0230(11) 0.0114(10) 0.0181(10) 0.0020(8) -0.0007(9) 0.0003(9)
C10 0.0278(12) 0.0171(11) 0.0207(11) 0.0001(9) 0.0046(9) -0.0066(10)
C11 0.0443(16) 0.0163(12) 0.0351(14) 0.0056(11) 0.0022(12) -0.0062(11)
C12 0.0312(14) 0.0402(16) 0.0318(14) -0.0002(12) 0.0081(11) -0.0114(12)
C7 0.0256(12) 0.0112(10) 0.0230(11) 0.0005(9) 0.0039(9) -0.0035(9)
C8 0.0372(15) 0.0164(12) 0.0332(14) 0.0073(10) 0.0056(11) -0.0017(11)
C9 0.0283(13) 0.0228(12) 0.0273(13) -0.0012(10) 0.0042(10) -0.0068(10)
C13 0.0222(11) 0.0082(10) 0.0232(11) -0.0012(9) 0.0005(9) 0.0000(8)
C15 0.0336(14) 0.0181(12) 0.0295(13) -0.0041(10) -0.0070(11) 0.0051(10)
C14 0.0212(12) 0.0161(11) 0.0462(16) -0.0037(11) 0.0062(11) -0.0003(9)
C16 0.0304(13) 0.0100(11) 0.0315(13) 0.0012(9) -0.0043(10) -0.0003(9)
C17 0.0441(17) 0.0188(13) 0.0531(18) -0.0092(13) -0.0017(14) 0.0093(12)
C18 0.0321(15) 0.0214(13) 0.0570(19) 0.0043(13) 0.0072(13) 0.0100(11)
C19 0.0270(13) 0.0248(13) 0.0341(14) 0.0077(11) 0.0084(11) 0.0091(11)
C20 0.0254(12) 0.0175(11) 0.0150(10) -0.0034(9) 0.0032(9) -0.0022(9)
C21 0.0352(14) 0.0182(12) 0.0200(11) -0.0035(9) 0.0097(10) -0.0052(10)
C26 0.0421(15) 0.0159(12) 0.0285(13) -0.0005(10) 0.0168(11) -0.0073(11)
C27 0.068(2) 0.0176(13) 0.0383(16) -0.0039(12) 0.0062(15) -0.0135(13)
C28 0.0427(16) 0.0220(13) 0.0399(16) -0.0002(12) 0.0057(13) 0.0001(12)
C22 0.0370(15) 0.0265(13) 0.0281(13) -0.0026(11) 0.0127(11) -0.0097(11)
C23 0.0294(14) 0.0383(15) 0.0293(13) -0.0070(12) 0.0127(11) -0.0033(12)
C24 0.0326(14) 0.0246(13) 0.0264(12) -0.0052(10) 0.0081(10) 0.0026(11)
C25 0.0302(13) 0.0170(11) 0.0204(11) -0.0037(9) 0.0049(10) -0.0002(10)
C29 0.0351(14) 0.0150(12) 0.0324(14) -0.0081(10) 0.0103(11) -0.0015(10)
C30 0.0397(16) 0.0261(14) 0.0405(16) -0.0166(12) 0.0074(13) -0.0021(12)
C31 0.0465(17) 0.0154(12) 0.0424(16) -0.0022(11) 0.0088(13) -0.0011(12)
C35 0.0214(11) 0.0112(10) 0.0163(10) 0.0001(8) 0.0039(8) -0.0017(9)
C36 0.0243(12) 0.0133(11) 0.0243(12) 0.0025(9) 0.0079(9) 0.0013(9)
C41 0.0280(13) 0.0130(11) 0.0398(15) 0.0008(10) 0.0121(11) 0.0025(10)
C42 0.0324(14) 0.0185(13) 0.0524(17) 0.0091(12) 0.0147(13) 0.0096(11)
C43 0.0465(17) 0.0198(13) 0.0509(18) -0.0081(12) 0.0213(14) 0.0014(12)
C37 0.0238(12) 0.0220(12) 0.0338(13) 0.0044(11) 0.0082(10) 0.0066(10)
C38 0.0194(12) 0.0234(12) 0.0345(14) 0.0055(11) 0.0072(10) -0.0023(10)
C39 0.0260(12) 0.0134(11) 0.0291(13) 0.0024(9) 0.0058(10) -0.0030(9)
C40 0.0228(12) 0.0116(10) 0.0202(11) 0.0008(9) 0.0036(9) -0.0001(9)
C44 0.0227(11) 0.0122(10) 0.0232(11) 0.0017(9) 0.0010(9) 0.0013(9)
C46 0.0338(14) 0.0159(11) 0.0292(13) 0.0062(10) 0.0030(11) 0.0015(10)
C45 0.0250(12) 0.0135(11) 0.0270(12) 0.0007(9) 0.0034(10) 0.0038(9)
C48 0.0412(15) 0.0223(12) 0.0184(11) -0.0004(10) 0.0013(10) -0.0034(11)
C49 0.0231(12) 0.0281(13) 0.0339(14) 0.0031(11) -0.0029(10) -0.0023(11)
C62 0.0269(12) 0.0082(10) 0.0184(11) -0.0028(8) -0.0018(9) 0.0017(9)
C50 0.0229(11) 0.0076(10) 0.0152(10) 0.0000(8) -0.0008(8) 0.0010(8)
C55 0.0242(12) 0.0118(10) 0.0182(11) 0.0013(8) -0.0013(9) -0.0020(9)
C54 0.0314(13) 0.0099(10) 0.0237(12) -0.0007(9) -0.0020(10) -0.0049(9)
C53 0.0399(14) 0.0100(10) 0.0219(11) -0.0001(9) 0.0026(10) 0.0042(10)
C52 0.0282(13) 0.0151(11) 0.0249(12) 0.0029(9) 0.0069(10) 0.0067(10)
C51 0.0222(11) 0.0124(10) 0.0183(11) 0.0030(8) 0.0017(9) 0.0025(9)
C56 0.0193(11) 0.0146(11) 0.0295(12) 0.0029(9) 0.0018(10) 0.0026(9)
C57 0.0226(12) 0.0294(13) 0.0304(13) 0.0012(11) -0.0006(10) -0.0011(10)
C58 0.0270(13) 0.0272(13) 0.0309(13) 0.0076(11) 0.0041(11) -0.0022(11)
C59 0.0231(12) 0.0139(11) 0.0311(13) 0.0008(10) 0.0009(10) -0.0037(9)
C61 0.0264(14) 0.0397(16) 0.0370(15) 0.0022(13) -0.0059(12) -0.0029(12)
C60 0.0249(13) 0.0401(16) 0.0354(15) 0.0042(13) 0.0061(11) -0.0011(12)
C63 0.0320(13) 0.0228(12) 0.0190(11) 0.0024(10) 0.0029(10) 0.0028(10)
C64 0.0219(12) 0.0190(12) 0.0339(13) -0.0004(10) -0.0047(10) 0.0041(10)

loop_
_atom_type_symbol
_atom_type_description
_atom_type_scat_dispersion_real
_atom_type_scat_dispersion_imag
_atom_type_scat_source
C C 0.0181 0.0091 'International Tables Vol C Tables 4.2.6.8 and 6.1.1.4'
H H 0.0000 0.0000 'International Tables Vol C Tables 4.2.6.8 and 6.1.1.4'
N N 0.0311 0.0180 'International Tables Vol C Tables 4.2.6.8 and 6.1.1.4'
O O 0.0492 0.0322 'International Tables Vol C Tables 4.2.6.8 and 6.1.1.4'
Si Si 0.2541 0.3302 'International Tables Vol C Tables 4.2.6.8 and 6.1.1.4'
Cr Cr -0.1635 2.4439 'International Tables Vol C Tables 4.2.6.8 and 6.1.1.4'

loop_
_geom_angle_atom_site_label_1
_geom_angle_atom_site_label_2
_geom_angle_atom_site_label_3
_geom_angle
Cr3 Cr4 Si4 98.716(18)
N3 Cr4 Cr3 50.36(5)
N3 Cr4 Si4 140.99(5)
N3 Cr4 C62 100.49(8)
N4 Cr4 Cr3 136.25(6)
N4 Cr4 Si4 38.80(5)
N4 Cr4 N3 167.09(8)
N4 Cr4 C62 82.21(8)
C62 Cr4 Cr3 55.14(6)
C62 Cr4 Si4 43.70(6)
Cr4 Cr3 Cr2 142.186(19)
Cr4 Cr3 Si3 79.717(17)
Cr2 Cr3 Si3 93.656(18)
N3 Cr3 Cr4 49.46(5)
N3 Cr3 Cr2 132.97(5)
N3 Cr3 Si3 39.37(5)
N3 Cr3 C47 81.16(8)
N3 Cr3 C32 161.06(8)
N3 Cr3 C62 95.96(8)
C47 Cr3 Cr4 116.47(7)
C47 Cr3 Cr2 52.32(6)
C47 Cr3 Si3 41.95(6)
C47 Cr3 C32 97.53(9)
C47 Cr3 C62 159.67(10)
C32 Cr3 Cr4 142.39(6)
C32 Cr3 Cr2 51.52(6)
C32 Cr3 Si3 137.53(6)
C32 Cr3 C62 91.56(8)
C62 Cr3 Cr4 51.12(6)
C62 Cr3 Cr2 124.76(7)
C62 Cr3 Si3 130.81(6)
Cr3 Cr2 Si2 88.496(18)
Cr1 Cr2 Cr3 148.24(2)
Cr1 Cr2 Si2 79.825(18)
N2 Cr2 Cr3 124.85(5)
N2 Cr2 Cr1 56.80(5)
N2 Cr2 Si2 38.64(5)
N2 Cr2 C47 175.57(9)
N2 Cr2 C32 79.94(8)
N2 Cr2 C13 87.33(8)
C47 Cr2 Cr3 52.32(7)
C47 Cr2 Cr1 127.55(7)
C47 Cr2 Si2 139.78(7)
C47 Cr2 C13 94.82(9)
C32 Cr2 Cr3 53.43(6)
C32 Cr2 Cr1 101.44(6)
C32 Cr2 Si2 41.79(6)
C32 Cr2 C47 99.23(9)
C32 Cr2 C13 157.38(8)
C13 Cr2 Cr3 146.00(6)
C13 Cr2 Cr1 56.00(6)
C13 Cr2 Si2 125.17(6)
Cr2 Cr1 Si1 103.076(19)
O1 Cr1 Cr2 118.69(5)
O1 Cr1 Si1 132.65(5)
O1 Cr1 N2 100.32(7)
O1 Cr1 C13 167.98(8)
N2 Cr1 Cr2 54.11(5)
N2 Cr1 Si1 122.89(6)
N2 Cr1 C13 88.17(8)
N1 Cr1 Cr2 131.66(6)
N1 Cr1 Si1 39.56(5)
N1 Cr1 O1 93.50(7)
N1 Cr1 N2 158.13(8)
N1 Cr1 C13 81.07(8)
C13 Cr1 Cr2 59.86(6)
C13 Cr1 Si1 44.14(6)
N3 Si3 Cr3 48.79(6)
N3 Si3 C47 102.02(10)
N3 Si3 C48 109.46(11)
N3 Si3 C49 112.87(11)
C47 Si3 Cr3 53.46(8)
C47 Si3 C48 113.16(12)
C47 Si3 C49 108.42(13)
C48 Si3 Cr3 129.10(9)
C48 Si3 C49 110.68(12)
C49 Si3 Cr3 120.17(9)
N2 Si2 Cr2 47.08(6)
N2 Si2 C33 114.69(12)
N2 Si2 C32 98.34(10)
N2 Si2 C34 115.19(10)
C33 Si2 Cr2 120.32(9)
C33 Si2 C32 111.64(11)
C33 Si2 C34 102.41(12)
C32 Si2 Cr2 51.95(7)
C32 Si2 C34 115.16(12)
C34 Si2 Cr2 137.26(8)
N1 Si1 Cr1 47.71(6)
N1 Si1 C13 97.84(10)
N1 Si1 C15 112.89(11)
N1 Si1 C14 117.00(11)
C13 Si1 Cr1 53.67(7)
C15 Si1 Cr1 144.32(10)
C15 Si1 C13 116.27(11)
C14 Si1 Cr1 110.42(9)
C14 Si1 C13 107.94(12)
C14 Si1 C15 105.22(13)
N4 Si4 Cr4 46.37(6)
N4 Si4 C62 98.32(10)
N4 Si4 C63 113.51(11)
N4 Si4 C64 116.99(11)
C62 Si4 Cr4 52.32(7)
C63 Si4 Cr4 131.61(8)
C63 Si4 C62 112.49(12)
C63 Si4 C64 106.64(12)
C64 Si4 Cr4 121.73(9)
C64 Si4 C62 108.78(12)
C16 O1 Cr1 118.32(14)
C16 O1 C19 110.21(18)
C19 O1 Cr1 128.12(14)
Cr2 N2 Cr1 69.09(6)
Si2 N2 Cr2 94.28(9)
Si2 N2 Cr1 118.31(10)
C20 N2 Cr2 117.81(15)
C20 N2 Cr1 113.99(14)
C20 N2 Si2 125.61(15)
Si1 N1 Cr1 92.73(8)
C1 N1 Cr1 135.63(15)
C1 N1 Si1 130.18(15)
Cr4 N3 Cr3 80.18(7)
Si3 N3 Cr4 131.87(11)
Si3 N3 Cr3 91.84(8)
C35 N3 Cr4 97.76(13)
C35 N3 Cr3 124.78(14)
C35 N3 Si3 124.27(15)
Si4 N4 Cr4 94.83(8)
C50 N4 Cr4 133.30(15)
C50 N4 Si4 131.00(15)
Cr3 C47 Cr2 75.36(8)
Cr3 C47 H47A 127(2)
Cr3 C47 H47B 115(2)
Cr2 C47 H47A 80(2)
Cr2 C47 H47B 93(2)
Si3 C47 Cr3 84.59(10)
Si3 C47 Cr2 156.92(14)
Si3 C47 H47A 104(2)
Si3 C47 H47B 106(2)
H47A C47 H47B 113(3)
Si2 C33 H33A 109.5
Si2 C33 H33B 109.5
Si2 C33 H33C 109.5
H33A C33 H33B 109.5
H33A C33 H33C 109.5
H33B C33 H33C 109.5
Cr3 C32 H32A 111.2
Cr3 C32 H32B 79(2)
Cr2 C32 Cr3 75.05(7)
Cr2 C32 H32A 111.2
Cr2 C32 H32B 150(2)
Si2 C32 Cr3 137.41(13)
Si2 C32 Cr2 86.26(10)
Si2 C32 H32A 111.2
Si2 C32 H32B 104(2)
H32A C32 H32B 91.8
Si2 C34 H34A 109.5
Si2 C34 H34B 109.5
Si2 C34 H34C 109.5
H34A C34 H34B 109.5
H34A C34 H34C 109.5
H34B C34 H34C 109.5
N1 C1 C2 121.2(2)
N1 C1 C6 120.51(19)
C2 C1 C6 118.2(2)
C1 C2 C7 121.7(2)
C3 C2 C1 119.6(2)
C3 C2 C7 118.6(2)
C2 C3 H3 119.1
C4 C3 C2 121.7(2)
C4 C3 H3 119.1
C3 C4 H4A 120.4
C3 C4 C5 119.2(2)
C5 C4 H4A 120.4
C4 C5 H5 119.2
C4 C5 C6 121.7(2)
C6 C5 H5 119.2
C1 C6 C10 121.5(2)
C5 C6 C1 119.3(2)
C5 C6 C10 119.2(2)
C6 C10 H10 107.4
C6 C10 C11 112.3(2)
C6 C10 C12 112.9(2)
C11 C10 H10 107.4
C11 C10 C12 109.1(2)
C12 C10 H10 107.4
C10 C11 H11A 109.5
C10 C11 H11B 109.5
C10 C11 H11C 109.5
H11A C11 H11B 109.5
H11A C11 H11C 109.5
H11B C11 H11C 109.5
C10 C12 H12A 109.5
C10 C12 H12B 109.5
C10 C12 H12C 109.5
H12A C12 H12B 109.5
H12A C12 H12C 109.5
H12B C12 H12C 109.5
C2 C7 H7 107.7
C2 C7 C8 111.7(2)
C2 C7 C9 113.1(2)
C8 C7 H7 107.7
C9 C7 H7 107.7
C9 C7 C8 108.6(2)
C7 C8 H8A 109.5
C7 C8 H8B 109.5
C7 C8 H8C 109.5
H8A C8 H8B 109.5
H8A C8 H8C 109.5
H8B C8 H8C 109.5
C7 C9 H9A 109.5
C7 C9 H9B 109.5
C7 C9 H9C 109.5
H9A C9 H9B 109.5
H9A C9 H9C 109.5
H9B C9 H9C 109.5
Cr2 C13 H13A 98.7
Cr2 C13 H13B 88(2)
Cr1 C13 Cr2 64.14(6)
Cr1 C13 H13A 98.7
Cr1 C13 H13B 124(2)
Si1 C13 Cr2 143.99(12)
Si1 C13 Cr1 82.19(8)
Si1 C13 H13A 98.7
Si1 C13 H13B 102(2)
H13A C13 H13B 134.4
Si1 C15 H15A 109.5
Si1 C15 H15B 109.5
Si1 C15 H15C 109.5
H15A C15 H15B 109.5
H15A C15 H15C 109.5
H15B C15 H15C 109.5
Si1 C14 H14A 109.5
Si1 C14 H14B 109.5
Si1 C14 H14C 109.5
H14A C14 H14B 109.5
H14A C14 H14C 109.5
H14B C14 H14C 109.5
O1 C16 H16A 110.7
O1 C16 H16B 110.7
O1 C16 C17 105.1(2)
H16A C16 H16B 108.8
C17 C16 H16A 110.7
C17 C16 H16B 110.7
C16 C17 H17A 111.3
C16 C17 H17B 111.3
C16 C17 C18 102.5(2)
H17A C17 H17B 109.2
C18 C17 H17A 111.3
C18 C17 H17B 111.3
C17 C18 H18A 111.2
C17 C18 H18B 111.2
H18A C18 H18B 109.1
C19 C18 C17 103.1(2)
C19 C18 H18A 111.2
C19 C18 H18B 111.2
O1 C19 C18 104.8(2)
O1 C19 H19A 110.8
O1 C19 H19B 110.8
C18 C19 H19A 110.8
C18 C19 H19B 110.8
H19A C19 H19B 108.9
C21 C20 N2 120.0(2)
C21 C20 C25 118.7(2)
C25 C20 N2 121.2(2)
C20 C21 C26 121.0(2)
C22 C21 C20 119.5(2)
C22 C21 C26 119.3(2)
C21 C26 H26 107.9
C21 C26 C27 114.6(2)
C27 C26 H26 107.9
C28 C26 C21 108.7(2)
C28 C26 H26 107.9
C28 C26 C27 109.6(2)
C26 C27 H27A 109.5
C26 C27 H27B 109.5
C26 C27 H27C 109.5
H27A C27 H27B 109.5
H27A C27 H27C 109.5
H27B C27 H27C 109.5
C26 C28 H28A 109.5
C26 C28 H28B 109.5
C26 C28 H28C 109.5
H28A C28 H28B 109.5
H28A C28 H28C 109.5
H28B C28 H28C 109.5
C21 C22 H22 119.1
C23 C22 C21 121.9(2)
C23 C22 H22 119.1
C22 C23 H23 120.6
C22 C23 C24 118.8(3)
C24 C23 H23 120.6
C23 C24 H24 119.2
C23 C24 C25 121.7(2)
C25 C24 H24 119.2
C20 C25 C29 123.7(2)
C24 C25 C20 119.2(2)
C24 C25 C29 117.0(2)
C25 C29 H29 107.6
C25 C29 C30 110.7(2)
C30 C29 H29 107.6
C31 C29 C25 114.7(2)
C31 C29 H29 107.6
C31 C29 C30 108.5(2)
C29 C30 H30A 109.5
C29 C30 H30B 109.5
C29 C30 H30C 109.5
H30A C30 H30B 109.5
H30A C30 H30C 109.5
H30B C30 H30C 109.5
C29 C31 H31A 109.5
C29 C31 H31B 109.5
C29 C31 H31C 109.5
H31A C31 H31B 109.5
H31A C31 H31C 109.5
H31B C31 H31C 109.5
C36 C35 N3 121.6(2)
C36 C35 C40 119.1(2)
C40 C35 N3 119.3(2)
C35 C36 C41 121.7(2)
C37 C36 C35 119.4(2)
C37 C36 C41 118.9(2)
C36 C41 H41 107.8
C36 C41 C43 110.7(2)
C42 C41 C36 112.4(2)
C42 C41 H41 107.8
C42 C41 C43 110.1(2)
C43 C41 H41 107.8
C41 C42 H42A 109.5
C41 C42 H42B 109.5
C41 C42 H42C 109.5
H42A C42 H42B 109.5
H42A C42 H42C 109.5
H42B C42 H42C 109.5
C41 C43 H43A 109.5
C41 C43 H43B 109.5
C41 C43 H43C 109.5
H43A C43 H43B 109.5
H43A C43 H43C 109.5
H43B C43 H43C 109.5
C36 C37 H37 119.5
C38 C37 C36 121.0(2)
C38 C37 H37 119.5
C37 C38 H38 120.1
C39 C38 C37 119.7(2)
C39 C38 H38 120.1
C38 C39 H39 119.6
C38 C39 C40 120.8(2)
C40 C39 H39 119.6
C35 C40 C44 120.1(2)
C39 C40 C35 119.0(2)
C39 C40 C44 120.7(2)
C40 C44 H44 106.7
C40 C44 C46 113.7(2)
C40 C44 C45 113.16(19)
C46 C44 H44 106.7
C46 C44 C45 109.44(19)
C45 C44 H44 106.7
C44 C46 H46A 109.5
C44 C46 H46B 109.5
C44 C46 H46C 109.5
H46A C46 H46B 109.5
H46A C46 H46C 109.5
H46B C46 H46C 109.5
C44 C45 H4 109.5
C44 C45 H45A 109.5
C44 C45 H45B 109.5
H4 C45 H45A 109.5
H4 C45 H45B 109.5
H45A C45 H45B 109.5
Si3 C48 H48A 109.5
Si3 C48 H48B 109.5
Si3 C48 H48C 109.5
H48A C48 H48B 109.5
H48A C48 H48C 109.5
H48B C48 H48C 109.5
Si3 C49 H49A 109.5
Si3 C49 H49B 109.5
Si3 C49 H49C 109.5
H49A C49 H49B 109.5
H49A C49 H49C 109.5
H49B C49 H49C 109.5
Cr4 C62 Cr3 73.74(7)
Cr4 C62 H62A 124(2)
Cr4 C62 H62B 121(2)
Cr3 C62 H62A 90(2)
Cr3 C62 H62B 84(2)
Si4 C62 Cr4 83.98(9)
Si4 C62 Cr3 157.19(12)
Si4 C62 H62A 107(2)
Si4 C62 H62B 104(2)
H62A C62 H62B 108(3)
N4 C50 C55 120.4(2)
N4 C50 C51 120.6(2)
C51 C50 C55 118.9(2)
C50 C55 C59 121.6(2)
C54 C55 C50 119.3(2)
C54 C55 C59 119.1(2)
C55 C54 H54 119.2
C53 C54 C55 121.5(2)
C53 C54 H54 119.2
C54 C53 H53 120.3
C54 C53 C52 119.3(2)
C52 C53 H53 120.3
C53 C52 H52 119.4
C53 C52 C51 121.2(2)
C51 C52 H52 119.4
C50 C51 C56 122.0(2)
C52 C51 C50 119.7(2)
C52 C51 C56 118.3(2)
C51 C56 H56 107.5
C57 C56 C51 111.8(2)
C57 C56 H56 107.5
C57 C56 C58 110.4(2)
C58 C56 C51 111.8(2)
C58 C56 H56 107.5
C56 C57 H57A 109.5
C56 C57 H57B 109.5
C56 C57 H57C 109.5
H57A C57 H57B 109.5
H57A C57 H57C 109.5
H57B C57 H57C 109.5
C56 C58 H58A 109.5
C56 C58 H58B 109.5
C56 C58 H58C 109.5
H58A C58 H58B 109.5
H58A C58 H58C 109.5
H58B C58 H58C 109.5
C55 C59 H59 107.8
C55 C59 C61 111.8(2)
C55 C59 C60 111.6(2)
C61 C59 H59 107.8
C61 C59 C60 109.9(2)
C60 C59 H59 107.8
C59 C61 H61A 109.5
C59 C61 H61B 109.5
C59 C61 H61C 109.5
H61A C61 H61B 109.5
H61A C61 H61C 109.5
H61B C61 H61C 109.5
C59 C60 H60A 109.5
C59 C60 H60B 109.5
C59 C60 H60C 109.5
H60A C60 H60B 109.5
H60A C60 H60C 109.5
H60B C60 H60C 109.5
Si4 C63 H63A 109.5
Si4 C63 H63B 109.5
Si4 C63 H63C 109.5
H63A C63 H63B 109.5
H63A C63 H63C 109.5
H63B C63 H63C 109.5
Si4 C64 H64A 109.5
Si4 C64 H64B 109.5
Si4 C64 H64C 109.5
H64A C64 H64B 109.5
H64A C64 H64C 109.5
H64B C64 H64C 109.5

loop_
_geom_bond_atom_site_label_1
_geom_bond_atom_site_label_2
_geom_bond_distance
Cr4 Cr3 2.6620(5)
Cr4 Si4 2.7123(7)
Cr4 N3 2.0531(18)
Cr4 N4 1.9703(18)
Cr4 C62 2.159(2)
Cr3 Cr2 2.7272(5)
Cr3 Si3 2.7643(7)
Cr3 N3 2.0805(18)
Cr3 C47 2.231(3)
Cr3 C32 2.267(2)
Cr3 C62 2.275(2)
Cr2 Cr1 2.3709(5)
Cr2 Si2 2.8002(7)
Cr2 N2 2.0562(19)
Cr2 C47 2.231(3)
Cr2 C32 2.210(2)
Cr2 C13 2.279(2)
Cr1 Si1 2.6862(7)
Cr1 O1 2.0848(16)
Cr1 N2 2.1236(19)
Cr1 N1 1.9894(18)
Cr1 C13 2.184(2)
Si3 N3 1.7543(19)
Si3 C47 1.856(3)
Si3 C48 1.861(3)
Si3 C49 1.871(3)
Si2 N2 1.754(2)
Si2 C33 1.868(3)
Si2 C32 1.870(2)
Si2 C34 1.883(3)
Si1 N1 1.7126(19)
Si1 C13 1.888(2)
Si1 C15 1.883(3)
Si1 C14 1.881(3)
Si4 N4 1.7055(19)
Si4 C62 1.884(2)
Si4 C63 1.874(3)
Si4 C64 1.879(3)
O1 C16 1.455(3)
O1 C19 1.457(3)
N2 C20 1.440(3)
N1 C1 1.405(3)
N3 C35 1.428(3)
N4 C50 1.412(3)
C47 H47A 0.93(4)
C47 H47B 0.95(4)
C33 H33A 0.9800
C33 H33B 0.9800
C33 H33C 0.9800
C32 H32A 1.0000
C32 H32B 0.90(3)
C34 H34A 0.9800
C34 H34B 0.9800
C34 H34C 0.9800
C1 C2 1.424(3)
C1 C6 1.428(3)
C2 C3 1.392(3)
C2 C7 1.524(3)
C3 H3 0.9500
C3 C4 1.377(4)
C4 H4A 0.9500
C4 C5 1.387(4)
C5 H5 0.9500
C5 C6 1.393(3)
C6 C10 1.526(3)
C10 H10 1.0000
C10 C11 1.528(3)
C10 C12 1.538(4)
C11 H11A 0.9800
C11 H11B 0.9800
C11 H11C 0.9800
C12 H12A 0.9800
C12 H12B 0.9800
C12 H12C 0.9800
C7 H7 1.0000
C7 C8 1.534(3)
C7 C9 1.527(3)
C8 H8A 0.9800
C8 H8B 0.9800
C8 H8C 0.9800
C9 H9A 0.9800
C9 H9B 0.9800
C9 H9C 0.9800
C13 H13A 1.0000
C13 H13B 0.92(4)
C15 H15A 0.9800
C15 H15B 0.9800
C15 H15C 0.9800
C14 H14A 0.9800
C14 H14B 0.9800
C14 H14C 0.9800
C16 H16A 0.9900
C16 H16B 0.9900
C16 C17 1.505(4)
C17 H17A 0.9900
C17 H17B 0.9900
C17 C18 1.522(4)
C18 H18A 0.9900
C18 H18B 0.9900
C18 C19 1.514(3)
C19 H19A 0.9900
C19 H19B 0.9900
C20 C21 1.412(3)
C20 C25 1.421(3)
C21 C26 1.525(4)
C21 C22 1.390(4)
C26 H26 1.0000
C26 C27 1.528(4)
C26 C28 1.519(4)
C27 H27A 0.9800
C27 H27B 0.9800
C27 H27C 0.9800
C28 H28A 0.9800
C28 H28B 0.9800
C28 H28C 0.9800
C22 H22 0.9500
C22 C23 1.378(4)
C23 H23 0.9500
C23 C24 1.384(4)
C24 H24 0.9500
C24 C25 1.392(4)
C25 C29 1.533(3)
C29 H29 1.0000
C29 C30 1.533(4)
C29 C31 1.528(4)
C30 H30A 0.9800
C30 H30B 0.9800
C30 H30C 0.9800
C31 H31A 0.9800
C31 H31B 0.9800
C31 H31C 0.9800
C35 C36 1.405(3)
C35 C40 1.423(3)
C36 C41 1.532(3)
C36 C37 1.390(4)
C41 H41 1.0000
C41 C42 1.527(4)
C41 C43 1.534(4)
C42 H42A 0.9800
C42 H42B 0.9800
C42 H42C 0.9800
C43 H43A 0.9800
C43 H43B 0.9800
C43 H43C 0.9800
C37 H37 0.9500
C37 C38 1.386(4)
C38 H38 0.9500
C38 C39 1.382(4)
C39 H39 0.9500
C39 C40 1.395(3)
C40 C44 1.528(3)
C44 H44 1.0000
C44 C46 1.534(3)
C44 C45 1.543(3)
C46 H46A 0.9800
C46 H46B 0.9800
C46 H46C 0.9800
C45 H4 0.9800
C45 H45A 0.9800
C45 H45B 0.9800
C48 H48A 0.9800
C48 H48B 0.9800
C48 H48C 0.9800
C49 H49A 0.9800
C49 H49B 0.9800
C49 H49C 0.9800
C62 H62A 0.92(3)
C62 H62B 0.89(4)
C50 C55 1.418(3)
C50 C51 1.413(3)
C55 C54 1.396(3)
C55 C59 1.515(3)
C54 H54 0.9500
C54 C53 1.381(4)
C53 H53 0.9500
C53 C52 1.384(4)
C52 H52 0.9500
C52 C51 1.395(3)
C51 C56 1.529(3)
C56 H56 1.0000
C56 C57 1.527(3)
C56 C58 1.527(4)
C57 H57A 0.9800
C57 H57B 0.9800
C57 H57C 0.9800
C58 H58A 0.9800
C58 H58B 0.9800
C58 H58C 0.9800
C59 H59 1.0000
C59 C61 1.527(4)
C59 C60 1.533(4)
C61 H61A 0.9800
C61 H61B 0.9800
C61 H61C 0.9800
C60 H60A 0.9800
C60 H60B 0.9800
C60 H60C 0.9800
C63 H63A 0.9800
C63 H63B 0.9800
C63 H63C 0.9800
C64 H64A 0.9800
C64 H64B 0.9800
C64 H64C 0.9800

loop_
_geom_torsion_atom_site_label_1
_geom_torsion_atom_site_label_2
_geom_torsion_atom_site_label_3
_geom_torsion_atom_site_label_4
_geom_torsion
Cr4 Cr3 Cr2 Cr1 -171.95(3)
Cr4 Cr3 Cr2 Si2 -104.17(3)
Cr4 Cr3 Cr2 N2 -90.18(7)
Cr4 Cr3 Cr2 C47 85.60(10)
Cr4 Cr3 Cr2 C32 -128.77(8)
Cr4 Cr3 Cr2 C13 68.39(12)
Cr4 Cr3 Si3 N3 34.88(8)
Cr4 Cr3 Si3 C47 -151.58(12)
Cr4 Cr3 Si3 C48 116.78(11)
Cr4 Cr3 Si3 C49 -60.20(10)
Cr4 Cr3 N3 Si3 -132.23(10)
Cr4 Cr3 N3 C35 92.67(17)
Cr4 Cr3 C47 Cr2 -136.93(4)
Cr4 Cr3 C47 Si3 31.54(13)
Cr4 Cr3 C32 Cr2 128.45(7)
Cr4 Cr3 C32 Si2 61.4(2)
Cr4 Cr3 C62 Si4 12.8(3)
Cr4 Si4 N4 C50 170.2(3)
Cr4 Si4 C62 Cr3 -12.3(3)
Cr4 N3 C35 C36 110.6(2)
Cr4 N3 C35 C40 -67.7(2)
Cr4 N4 C50 C55 -107.8(2)
Cr4 N4 C50 C51 70.6(3)
Cr3 Cr4 Si4 N4 -167.35(9)
Cr3 Cr4 Si4 C62 4.10(11)
Cr3 Cr4 Si4 C63 -83.63(11)
Cr3 Cr4 Si4 C64 94.14(9)
Cr3 Cr4 N3 Si3 83.61(13)
Cr3 Cr4 N3 C35 -124.10(14)
Cr3 Cr4 N4 Si4 18.24(13)
Cr3 Cr4 N4 C50 -151.61(17)
Cr3 Cr4 C62 Si4 -175.05(13)
Cr3 Cr2 Cr1 Si1 -134.77(3)
Cr3 Cr2 Cr1 O1 22.17(7)
Cr3 Cr2 Cr1 N2 103.90(7)
Cr3 Cr2 Cr1 N1 -103.29(8)
Cr3 Cr2 Cr1 C13 -144.12(8)
Cr3 Cr2 Si2 N2 161.47(9)
Cr3 Cr2 Si2 C33 64.75(11)
Cr3 Cr2 Si2 C32 -30.11(9)
Cr3 Cr2 Si2 C34 -117.16(13)
Cr3 Cr2 N2 Cr1 -141.49(3)
Cr3 Cr2 N2 Si2 -22.78(10)
Cr3 Cr2 N2 C20 111.62(14)
Cr3 Cr2 C47 Si3 -30.5(4)
Cr3 Cr2 C32 Si2 141.36(11)
Cr3 Cr2 C13 Cr1 146.51(7)
Cr3 Cr2 C13 Si1 124.00(18)
Cr3 Si3 N3 Cr4 -78.44(12)
Cr3 Si3 N3 C35 135.4(2)
Cr3 Si3 C47 Cr2 29.5(4)
Cr3 N3 C35 C36 27.2(3)
Cr3 N3 C35 C40 -151.13(17)
Cr2 Cr3 Si3 N3 177.34(8)
Cr2 Cr3 Si3 C47 -9.12(12)
Cr2 Cr3 Si3 C48 -100.76(11)
Cr2 Cr3 Si3 C49 82.27(10)
Cr2 Cr3 N3 Cr4 128.61(5)
Cr2 Cr3 N3 Si3 -3.62(11)
Cr2 Cr3 N3 C35 -138.72(14)
Cr2 Cr3 C47 Si3 168.48(15)
Cr2 Cr3 C32 Si2 -67.04(16)
Cr2 Cr3 C62 Cr4 -132.51(4)
Cr2 Cr3 C62 Si4 -119.7(4)
Cr2 Cr1 Si1 N1 142.22(9)
Cr2 Cr1 Si1 C13 -11.64(10)
Cr2 Cr1 Si1 C15 73.64(14)
Cr2 Cr1 Si1 C14 -109.34(9)
Cr2 Cr1 O1 C16 161.35(14)
Cr2 Cr1 O1 C19 -41.5(2)
Cr2 Cr1 N2 Si2 -83.39(10)
Cr2 Cr1 N2 C20 112.13(16)
Cr2 Cr1 N1 Si1 -53.01(11)
Cr2 Cr1 N1 C1 113.5(2)
Cr2 Cr1 C13 Si1 166.87(11)
Cr2 Si2 N2 Cr1 68.52(9)
Cr2 Si2 N2 C20 -129.0(2)
Cr2 Si2 C32 Cr3 63.07(15)
Cr2 N2 C20 C21 137.51(19)
Cr2 N2 C20 C25 -39.3(3)
Cr1 Cr2 Si2 N2 -48.21(9)
Cr1 Cr2 Si2 C33 -144.93(11)
Cr1 Cr2 Si2 C32 120.21(9)
Cr1 Cr2 Si2 C34 33.17(13)
Cr1 Cr2 N2 Si2 118.71(9)
Cr1 Cr2 N2 C20 -106.89(16)
Cr1 Cr2 C47 Cr3 -139.58(4)
Cr1 Cr2 C47 Si3 -170.1(4)
Cr1 Cr2 C32 Cr3 158.44(4)
Cr1 Cr2 C32 Si2 -60.21(8)
Cr1 Cr2 C13 Si1 -22.51(18)
Cr1 Si1 N1 C1 -167.7(2)
Cr1 Si1 C13 Cr2 20.35(16)
Cr1 O1 C16 C17 146.94(17)
Cr1 O1 C19 C18 -168.64(17)
Cr1 N2 C20 C21 59.4(2)
Cr1 N2 C20 C25 -117.4(2)
Cr1 N1 C1 C2 116.3(2)
Cr1 N1 C1 C6 -62.4(3)
Si3 Cr3 Cr2 Cr1 110.13(4)
Si3 Cr3 Cr2 Si2 177.92(2)
Si3 Cr3 Cr2 N2 -168.09(7)
Si3 Cr3 Cr2 C47 7.69(10)
Si3 Cr3 Cr2 C32 153.32(8)
Si3 Cr3 Cr2 C13 -9.52(11)
Si3 Cr3 N3 Cr4 132.23(10)
Si3 Cr3 N3 C35 -135.1(2)
Si3 Cr3 C47 Cr2 -168.48(15)
Si3 Cr3 C32 Cr2 -41.59(11)
Si3 Cr3 C32 Si2 -108.63(16)
Si3 Cr3 C62 Cr4 2.07(12)
Si3 Cr3 C62 Si4 14.8(4)
Si3 N3 C35 C36 -94.1(2)
Si3 N3 C35 C40 87.5(2)
Si2 Cr2 Cr1 Si1 155.14(2)
Si2 Cr2 Cr1 O1 -47.92(6)
Si2 Cr2 Cr1 N2 33.81(7)
Si2 Cr2 Cr1 N1 -173.38(8)
Si2 Cr2 Cr1 C13 145.80(8)
Si2 Cr2 N2 Cr1 -118.71(9)
Si2 Cr2 N2 C20 134.39(19)
Si2 Cr2 C47 Cr3 -15.24(15)
Si2 Cr2 C47 Si3 -45.7(5)
Si2 Cr2 C32 Cr3 -141.36(11)
Si2 Cr2 C13 Cr1 -42.60(8)
Si2 Cr2 C13 Si1 -65.1(2)
Si2 N2 C20 C21 -103.7(2)
Si2 N2 C20 C25 79.4(3)
Si1 Cr1 O1 C16 -49.90(18)
Si1 Cr1 O1 C19 107.25(18)
Si1 Cr1 N2 Cr2 -82.22(6)
Si1 Cr1 N2 Si2 -165.62(7)
Si1 Cr1 N2 C20 29.91(17)
Si1 Cr1 N1 C1 166.5(3)
Si1 Cr1 C13 Cr2 -166.87(11)
Si1 N1 C1 C2 -81.5(3)
Si1 N1 C1 C6 99.9(2)
Si4 Cr4 Cr3 Cr2 95.49(3)
Si4 Cr4 Cr3 Si3 178.14(2)
Si4 Cr4 Cr3 N3 -153.35(7)
Si4 Cr4 Cr3 C47 157.32(9)
Si4 Cr4 Cr3 C32 4.95(11)
Si4 Cr4 Cr3 C62 -3.45(9)
Si4 Cr4 N3 Cr3 44.77(10)
Si4 Cr4 N3 Si3 128.38(11)
Si4 Cr4 N3 C35 -79.33(15)
Si4 Cr4 N4 C50 -169.9(3)
Si4 Cr4 C62 Cr3 175.05(13)
Si4 N4 C50 C55 85.6(3)
Si4 N4 C50 C51 -96.0(2)
O1 Cr1 Si1 N1 -9.92(11)
O1 Cr1 Si1 C13 -163.78(12)
O1 Cr1 Si1 C15 -78.51(16)
O1 Cr1 Si1 C14 98.51(11)
O1 Cr1 N2 Cr2 118.07(6)
O1 Cr1 N2 Si2 34.68(12)
O1 Cr1 N2 C20 -129.80(15)
O1 Cr1 N1 Si1 172.70(8)
O1 Cr1 N1 C1 -20.8(2)
O1 Cr1 C13 Cr2 -86.5(4)
O1 Cr1 C13 Si1 80.3(4)
O1 C16 C17 C18 32.0(3)
N2 Cr2 Cr1 Si1 121.33(7)
N2 Cr2 Cr1 O1 -81.73(9)
N2 Cr2 Cr1 N1 152.81(10)
N2 Cr2 Cr1 C13 111.98(10)
N2 Cr2 Si2 C33 -96.72(14)
N2 Cr2 Si2 C32 168.42(13)
N2 Cr2 Si2 C34 81.37(15)
N2 Cr2 C47 Cr3 51.5(12)
N2 Cr2 C47 Si3 21.0(16)
N2 Cr2 C32 Cr3 -148.67(8)
N2 Cr2 C32 Si2 -7.32(8)
N2 Cr2 C13 Cr1 -50.96(7)
N2 Cr2 C13 Si1 -73.5(2)
N2 Cr1 Si1 N1 -162.28(11)
N2 Cr1 Si1 C13 43.86(12)
N2 Cr1 Si1 C15 129.13(15)
N2 Cr1 Si1 C14 -53.85(11)
N2 Cr1 O1 C16 106.77(16)
N2 Cr1 O1 C19 -96.08(19)
N2 Cr1 N1 Si1 43.3(2)
N2 Cr1 N1 C1 -150.1(2)
N2 Cr1 C13 Cr2 48.73(6)
N2 Cr1 C13 Si1 -144.40(9)
N2 Si2 C32 Cr3 71.61(18)
N2 Si2 C32 Cr2 8.54(9)
N2 C20 C21 C26 13.8(3)
N2 C20 C21 C22 -172.0(2)
N2 C20 C25 C24 171.7(2)
N2 C20 C25 C29 -11.4(3)
N1 Cr1 Si1 C13 -153.86(13)
N1 Cr1 Si1 C15 -68.59(16)
N1 Cr1 Si1 C14 108.43(12)
N1 Cr1 O1 C16 -56.21(17)
N1 Cr1 O1 C19 100.93(19)
N1 Cr1 N2 Cr2 -113.58(19)
N1 Cr1 N2 Si2 163.02(15)
N1 Cr1 N2 C20 -1.5(3)
N1 Cr1 C13 Cr2 -150.37(8)
N1 Cr1 C13 Si1 16.50(8)
N1 Si1 C13 Cr2 1.1(2)
N1 Si1 C13 Cr1 -19.21(9)
N1 C1 C2 C3 176.1(2)
N1 C1 C2 C7 -5.8(3)
N1 C1 C6 C5 -176.3(2)
N1 C1 C6 C10 2.5(3)
N3 Cr4 Cr3 Cr2 -111.15(7)
N3 Cr4 Cr3 Si3 -28.51(7)
N3 Cr4 Cr3 C47 -49.33(11)
N3 Cr4 Cr3 C32 158.31(13)
N3 Cr4 Cr3 C62 149.90(11)
N3 Cr4 Si4 N4 159.37(13)
N3 Cr4 Si4 C62 -29.17(14)
N3 Cr4 Si4 C63 -116.91(14)
N3 Cr4 Si4 C64 60.87(13)
N3 Cr4 N4 Si4 -97.1(3)
N3 Cr4 N4 C50 93.0(4)
N3 Cr4 C62 Cr3 -23.13(8)
N3 Cr4 C62 Si4 161.82(9)
N3 Cr3 Cr2 Cr1 112.44(8)
N3 Cr3 Cr2 Si2 -179.78(7)
N3 Cr3 Cr2 N2 -165.79(10)
N3 Cr3 Cr2 C47 9.99(12)
N3 Cr3 Cr2 C32 155.62(11)
N3 Cr3 Cr2 C13 -7.22(14)
N3 Cr3 Si3 C47 173.54(15)
N3 Cr3 Si3 C48 81.90(14)
N3 Cr3 Si3 C49 -95.08(13)
N3 Cr3 C47 Cr2 -172.62(9)
N3 Cr3 C47 Si3 -4.14(9)
N3 Cr3 C32 Cr2 -111.5(2)
N3 Cr3 C32 Si2 -178.52(16)
N3 Cr3 C62 Cr4 22.53(8)
N3 Cr3 C62 Si4 35.3(4)
N3 Si3 C47 Cr3 4.96(11)
N3 Si3 C47 Cr2 34.5(4)
N3 C35 C36 C41 14.3(3)
N3 C35 C36 C37 -168.4(2)
N3 C35 C40 C39 168.3(2)
N3 C35 C40 C44 -16.5(3)
N4 Cr4 Cr3 Cr2 84.05(9)
N4 Cr4 Cr3 Si3 166.69(9)
N4 Cr4 Cr3 N3 -164.80(11)
N4 Cr4 Cr3 C47 145.87(12)
N4 Cr4 Cr3 C32 -6.49(14)
N4 Cr4 Cr3 C62 -14.90(12)
N4 Cr4 Si4 C62 171.45(14)
N4 Cr4 Si4 C63 83.72(14)
N4 Cr4 Si4 C64 -98.51(13)
N4 Cr4 N3 Cr3 125.8(3)
N4 Cr4 N3 Si3 -150.6(3)
N4 Cr4 N3 C35 1.7(4)
N4 Cr4 C62 Cr3 169.66(8)
N4 Cr4 C62 Si4 -5.39(9)
N4 Si4 C62 Cr4 6.24(10)
N4 Si4 C62 Cr3 -6.1(4)
N4 C50 C55 C54 179.4(2)
N4 C50 C55 C59 -0.6(3)
N4 C50 C51 C52 -178.6(2)
N4 C50 C51 C56 2.0(3)
C47 Cr3 Cr2 Cr1 102.44(11)
C47 Cr3 Cr2 Si2 170.23(10)
C47 Cr3 Cr2 N2 -175.78(12)
C47 Cr3 Cr2 C32 145.63(13)
C47 Cr3 Cr2 C13 -17.21(15)
C47 Cr3 Si3 N3 -173.54(15)
C47 Cr3 Si3 C48 -91.64(16)
C47 Cr3 Si3 C49 91.38(16)
C47 Cr3 N3 Cr4 136.60(10)
C47 Cr3 N3 Si3 4.37(10)
C47 Cr3 N3 C35 -130.73(18)
C47 Cr3 C32 Cr2 -26.79(10)
C47 Cr3 C32 Si2 -93.83(19)
C47 Cr3 C62 Cr4 -58.1(3)
C47 Cr3 C62 Si4 -45.3(6)
C47 Cr2 Cr1 Si1 -57.65(10)
C47 Cr2 Cr1 O1 99.29(11)
C47 Cr2 Cr1 N2 -178.98(12)
C47 Cr2 Cr1 N1 -26.17(13)
C47 Cr2 Cr1 C13 -67.00(12)
C47 Cr2 Si2 N2 173.48(15)
C47 Cr2 Si2 C33 76.76(16)
C47 Cr2 Si2 C32 -18.10(15)
C47 Cr2 Si2 C34 -105.15(18)
C47 Cr2 N2 Cr1 169.5(12)
C47 Cr2 N2 Si2 -71.8(12)
C47 Cr2 N2 C20 62.6(12)
C47 Cr2 C32 Cr3 26.92(9)
C47 Cr2 C32 Si2 168.27(10)
C47 Cr2 C13 Cr1 132.92(9)
C47 Cr2 C13 Si1 110.4(2)
C47 Si3 N3 Cr4 -83.75(16)
C47 Si3 N3 Cr3 -5.30(12)
C47 Si3 N3 C35 130.14(19)
C33 Si2 N2 Cr2 109.33(11)
C33 Si2 N2 Cr1 177.85(11)
C33 Si2 N2 C20 -19.6(2)
C33 Si2 C32 Cr3 -49.2(2)
C33 Si2 C32 Cr2 -112.28(11)
C32 Cr3 Cr2 Cr1 -43.18(8)
C32 Cr3 Cr2 Si2 24.60(8)
C32 Cr3 Cr2 N2 38.60(10)
C32 Cr3 Cr2 C47 -145.63(13)
C32 Cr3 Cr2 C13 -162.84(14)
C32 Cr3 Si3 N3 -151.28(13)
C32 Cr3 Si3 C47 22.26(15)
C32 Cr3 Si3 C48 -69.38(15)
C32 Cr3 Si3 C49 113.65(14)
C32 Cr3 N3 Cr4 -136.0(2)
C32 Cr3 N3 Si3 91.8(2)
C32 Cr3 N3 C35 -43.3(3)
C32 Cr3 C47 Cr2 26.48(10)
C32 Cr3 C47 Si3 -165.05(10)
C32 Cr3 C62 Cr4 -174.88(8)
C32 Cr3 C62 Si4 -162.1(4)
C32 Cr2 Cr1 Si1 -168.87(7)
C32 Cr2 Cr1 O1 -11.93(9)
C32 Cr2 Cr1 N2 69.79(9)
C32 Cr2 Cr1 N1 -137.40(10)
C32 Cr2 Cr1 C13 -178.22(10)
C32 Cr2 Si2 N2 -168.42(12)
C32 Cr2 Si2 C33 94.86(14)
C32 Cr2 Si2 C34 -87.05(16)
C32 Cr2 N2 Cr1 -110.90(7)
C32 Cr2 N2 Si2 7.81(8)
C32 Cr2 N2 C20 142.20(16)
C32 Cr2 C47 Cr3 -27.35(10)
C32 Cr2 C47 Si3 -57.8(4)
C32 Cr2 C13 Cr1 4.5(3)
C32 Cr2 C13 Si1 -18.0(4)
C32 Si2 N2 Cr2 -9.19(10)
C32 Si2 N2 Cr1 59.33(12)
C32 Si2 N2 C20 -138.18(18)
C34 Si2 N2 Cr2 -132.14(11)
C34 Si2 N2 Cr1 -63.62(14)
C34 Si2 N2 C20 98.9(2)
C34 Si2 C32 Cr3 -165.42(16)
C34 Si2 C32 Cr2 131.51(10)
C1 C2 C3 C4 1.7(4)
C1 C2 C7 C8 -125.8(2)
C1 C2 C7 C9 111.3(2)
C1 C6 C10 C11 -87.8(3)
C1 C6 C10 C12 148.4(2)
C2 C1 C6 C5 5.0(3)
C2 C1 C6 C10 -176.2(2)
C2 C3 C4 C5 2.0(4)
C3 C2 C7 C8 52.3(3)
C3 C2 C7 C9 -70.5(3)
C3 C4 C5 C6 -2.2(4)
C4 C5 C6 C1 -1.4(4)
C4 C5 C6 C10 179.8(2)
C5 C6 C10 C11 91.0(3)
C5 C6 C10 C12 -32.9(3)
C6 C1 C2 C3 -5.2(3)
C6 C1 C2 C7 173.0(2)
C7 C2 C3 C4 -176.5(2)
C13 Cr2 Cr1 Si1 9.35(8)
C13 Cr2 Cr1 O1 166.29(10)
C13 Cr2 Cr1 N2 -111.98(10)
C13 Cr2 Cr1 N1 40.83(11)
C13 Cr2 Si2 N2 -13.45(11)
C13 Cr2 Si2 C33 -110.17(13)
C13 Cr2 Si2 C32 154.97(12)
C13 Cr2 Si2 C34 67.93(15)
C13 Cr2 N2 Cr1 50.32(7)
C13 Cr2 N2 Si2 169.03(9)
C13 Cr2 N2 C20 -56.58(16)
C13 Cr2 C47 Cr3 170.44(8)
C13 Cr2 C47 Si3 139.9(4)
C13 Cr2 C32 Cr3 154.6(2)
C13 Cr2 C32 Si2 -64.0(3)
C13 Cr1 Si1 N1 153.86(13)
C13 Cr1 Si1 C15 85.27(17)
C13 Cr1 Si1 C14 -97.71(13)
C13 Cr1 O1 C16 -118.9(4)
C13 Cr1 O1 C19 38.3(4)
C13 Cr1 N2 Cr2 -53.36(7)
C13 Cr1 N2 Si2 -136.75(12)
C13 Cr1 N2 C20 58.77(16)
C13 Cr1 N1 Si1 -18.09(9)
C13 Cr1 N1 C1 148.4(2)
C13 Si1 N1 Cr1 20.99(10)
C13 Si1 N1 C1 -146.7(2)
C15 Si1 N1 Cr1 143.88(10)
C15 Si1 N1 C1 -23.8(2)
C15 Si1 C13 Cr2 -119.2(2)
C15 Si1 C13 Cr1 -139.59(11)
C14 Si1 N1 Cr1 -93.78(12)
C14 Si1 N1 C1 98.5(2)
C14 Si1 C13 Cr2 122.9(2)
C14 Si1 C13 Cr1 102.55(11)
C16 O1 C19 C18 -10.0(3)
C16 C17 C18 C19 -37.8(3)
C17 C18 C19 O1 29.7(3)
C19 O1 C16 C17 -14.1(3)
C20 C21 C26 C27 -142.9(2)
C20 C21 C26 C28 94.0(3)
C20 C21 C22 C23 -0.7(4)
C20 C25 C29 C30 -120.8(3)
C20 C25 C29 C31 116.1(3)
C21 C20 C25 C24 -5.2(3)
C21 C20 C25 C29 171.7(2)
C21 C22 C23 C24 -3.4(4)
C26 C21 C22 C23 173.6(3)
C22 C21 C26 C27 42.9(3)
C22 C21 C26 C28 -80.2(3)
C22 C23 C24 C25 3.2(4)
C23 C24 C25 C20 1.1(4)
C23 C24 C25 C29 -176.0(2)
C24 C25 C29 C30 56.2(3)
C24 C25 C29 C31 -67.0(3)
C25 C20 C21 C26 -169.3(2)
C25 C20 C21 C22 5.0(4)
C35 C36 C41 C42 -118.0(3)
C35 C36 C41 C43 118.4(3)
C35 C36 C37 C38 -2.4(4)
C35 C40 C44 C46 -162.1(2)
C35 C40 C44 C45 72.2(3)
C36 C35 C40 C39 -10.1(3)
C36 C35 C40 C44 165.1(2)
C36 C37 C38 C39 -5.2(4)
C41 C36 C37 C38 175.0(2)
C37 C36 C41 C42 64.7(3)
C37 C36 C41 C43 -58.9(3)
C37 C38 C39 C40 4.9(4)
C38 C39 C40 C35 2.7(4)
C38 C39 C40 C44 -172.5(2)
C39 C40 C44 C46 13.1(3)
C39 C40 C44 C45 -112.6(2)
C40 C35 C36 C41 -167.3(2)
C40 C35 C36 C37 9.9(3)
C48 Si3 N3 Cr4 156.14(13)
C48 Si3 N3 Cr3 -125.42(10)
C48 Si3 N3 C35 10.0(2)
C48 Si3 C47 Cr3 122.46(11)
C48 Si3 C47 Cr2 152.0(4)
C49 Si3 N3 Cr4 32.39(17)
C49 Si3 N3 Cr3 110.83(11)
C49 Si3 N3 C35 -113.72(19)
C49 Si3 C47 Cr3 -114.36(11)
C49 Si3 C47 Cr2 -84.8(4)
C62 Cr4 Cr3 Cr2 98.95(9)
C62 Cr4 Cr3 Si3 -178.41(9)
C62 Cr4 Cr3 N3 -149.90(11)
C62 Cr4 Cr3 C47 160.77(12)
C62 Cr4 Cr3 C32 8.41(14)
C62 Cr4 Si4 N4 -171.45(14)
C62 Cr4 Si4 C63 -87.74(15)
C62 Cr4 Si4 C64 90.04(14)
C62 Cr4 N3 Cr3 24.74(9)
C62 Cr4 N3 Si3 108.35(14)
C62 Cr4 N3 C35 -99.36(14)
C62 Cr4 N4 Si4 5.95(10)
C62 Cr4 N4 C50 -163.9(2)
C62 Cr3 Cr2 Cr1 -102.57(8)
C62 Cr3 Cr2 Si2 -34.78(8)
C62 Cr3 Cr2 N2 -20.79(10)
C62 Cr3 Cr2 C47 154.99(13)
C62 Cr3 Cr2 C32 -59.39(11)
C62 Cr3 Cr2 C13 137.77(13)
C62 Cr3 Si3 N3 33.25(12)
C62 Cr3 Si3 C47 -153.21(15)
C62 Cr3 Si3 C48 115.15(14)
C62 Cr3 Si3 C49 -61.83(14)
C62 Cr3 N3 Cr4 -23.11(8)
C62 Cr3 N3 Si3 -155.34(9)
C62 Cr3 N3 C35 69.56(18)
C62 Cr3 C47 Cr2 -89.4(3)
C62 Cr3 C47 Si3 79.1(3)
C62 Cr3 C32 Cr2 134.99(8)
C62 Cr3 C32 Si2 67.94(19)
C62 Si4 N4 Cr4 -6.83(11)
C62 Si4 N4 C50 163.4(2)
C50 C55 C54 C53 -0.9(3)
C50 C55 C59 C61 -125.4(2)
C50 C55 C59 C60 111.1(3)
C50 C51 C56 C57 -112.3(2)
C50 C51 C56 C58 123.3(2)
C55 C50 C51 C52 -0.2(3)
C55 C50 C51 C56 -179.6(2)
C55 C54 C53 C52 -0.1(4)
C54 C55 C59 C61 54.6(3)
C54 C55 C59 C60 -68.8(3)
C54 C53 C52 C51 0.9(4)
C53 C52 C51 C50 -0.8(3)
C53 C52 C51 C56 178.6(2)
C52 C51 C56 C57 68.3(3)
C52 C51 C56 C58 -56.1(3)
C51 C50 C55 C54 1.0(3)
C51 C50 C55 C59 -179.0(2)
C59 C55 C54 C53 179.1(2)
C63 Si4 N4 Cr4 -125.85(10)
C63 Si4 N4 C50 44.4(2)
C63 Si4 C62 Cr4 126.04(10)
C63 Si4 C62 Cr3 113.7(4)
C64 Si4 N4 Cr4 109.25(11)
C64 Si4 N4 C50 -80.5(2)
C64 Si4 C62 Cr4 -116.05(11)
C64 Si4 C62 Cr3 -128.4(4)
